data_1559368
loop_
_publ_author_name
'Wang, Yidong'
'Zhu, Jin'
'Guo, Rui'
'Lindberg, Haley'
'Wang, Yiming'

_publ_section_title
;
 Iron-Catalyzed \a-C--H functionalization of \p-Bonds:
 Cross-Dehydrogenative Coupling and Mechanistic Insights
;
_journal_name_full 'Chemical Science'
_journal_paper_doi 10.1039/D0SC05091A
_journal_year 2020
_chemical_absolute_configuration ad
_chemical_formula_sum 'C22 H23 N O4'
_chemical_formula_weight 365.41
_space_group_crystal_system monoclinic
_space_group_IT_number 9
_space_group_name_Hall 'C -2yc'
_space_group_name_H-M_alt 'C 1 c 1'
_atom_sites_solution_hydrogens geom
_atom_sites_solution_primary direct
_audit_creation_method SHELXL-2017/1
_audit_update_record
;
2019-04-12 deposited with the CCDC.	2020-10-16 downloaded from the CCDC.
;
_cell_angle_alpha 90
_cell_angle_beta 118.511(2)
_cell_angle_gamma 90
_cell_formula_units_Z 4
_cell_length_a 17.0265(10)
_cell_length_b 14.1187(8)
_cell_length_c 8.9890(5)
_cell_measurement_reflns_used 9937
_cell_measurement_temperature 150(2)
_cell_measurement_theta_max 70.063
_cell_measurement_theta_min 4.305
_cell_volume 1898.82(19)
_computing_structure_refinement 'SHELXL-2017/1 (Sheldrick, 2017)'
_diffrn_ambient_temperature 150(2)
_diffrn_measured_fraction_theta_full 1.000
_diffrn_measured_fraction_theta_max 0.999
_diffrn_measurement_device_type 'Bruker Apex II CCD'
_diffrn_measurement_method 'omega and phi scans'
_diffrn_radiation_type CuK\a
_diffrn_radiation_wavelength 1.54178
_diffrn_reflns_av_R_equivalents 0.0161
_diffrn_reflns_av_unetI/netI 0.0140
_diffrn_reflns_Laue_measured_fraction_full 1.000
_diffrn_reflns_Laue_measured_fraction_max 0.999
_diffrn_reflns_limit_h_max 20
_diffrn_reflns_limit_h_min -20
_diffrn_reflns_limit_k_max 17
_diffrn_reflns_limit_k_min -17
_diffrn_reflns_limit_l_max 10
_diffrn_reflns_limit_l_min -10
_diffrn_reflns_number 15496
_diffrn_reflns_point_group_measured_fraction_full 0.981
_diffrn_reflns_point_group_measured_fraction_max 0.978
_diffrn_reflns_theta_full 67.679
_diffrn_reflns_theta_max 70.057
_diffrn_reflns_theta_min 4.305
_diffrn_source 'Bruker AXS X8 Prospector Ultra IMuS'
_exptl_absorpt_coefficient_mu 0.712
_exptl_absorpt_correction_T_max 0.92
_exptl_absorpt_correction_T_min 0.84
_exptl_absorpt_correction_type multi-scan
_exptl_absorpt_process_details 'Bruker Sadabs'
_exptl_crystal_colour colorless
_exptl_crystal_density_diffrn 1.278
_exptl_crystal_description 'rectangular prism'
_exptl_crystal_F_000 776
_exptl_crystal_size_max 0.220
_exptl_crystal_size_mid 0.200
_exptl_crystal_size_min 0.120
_refine_diff_density_max 0.113
_refine_diff_density_min -0.172
_refine_diff_density_rms 0.030
_refine_ls_abs_structure_details
;
 Flack x determined using 1693 quotients [(I+)-(I-)]/[(I+)+(I-)]
 (Parsons, Flack and Wagner, Acta Cryst. B69 (2013) 249-259).
;
_refine_ls_abs_structure_Flack 0.01(3)
_refine_ls_extinction_method none
_refine_ls_goodness_of_fit_ref 1.074
_refine_ls_hydrogen_treatment constr
_refine_ls_matrix_type full
_refine_ls_number_parameters 247
_refine_ls_number_reflns 3528
_refine_ls_number_restraints 2
_refine_ls_restrained_S_all 1.073
_refine_ls_R_factor_all 0.0258
_refine_ls_R_factor_gt 0.0257
_refine_ls_shift/su_max 0.001
_refine_ls_shift/su_mean 0.000
_refine_ls_structure_factor_coef Fsqd
_refine_ls_weighting_details 'w=1/[\s^2^(Fo^2^)+(0.0680P)^2^] where P=(Fo^2^+2Fc^2^)/3'
_refine_ls_weighting_scheme calc
_refine_ls_wR_factor_gt 0.0771
_refine_ls_wR_factor_ref 0.0773
_reflns_Friedel_coverage 0.953
_reflns_Friedel_fraction_full 0.961
_reflns_Friedel_fraction_max 0.957
_reflns_number_gt 3509
_reflns_number_total 3528
_reflns_threshold_expression 'I > 2\s(I)'
_cod_data_source_file d0sc05091a2.cif
_cod_data_source_block wyd2_282
_cod_depositor_comments
;
The following automatic conversions were performed:

data item '_atom_sites_solution_primary' value 'direct methods' was
changed to 'direct'.

Automatic conversion script
Id: cif_fix_values 7556 2019-12-06 15:28:31Z antanas 
;
_cod_original_sg_symbol_H-M 'C c'
_cod_database_code 1559368
_shelx_shelxl_version_number 2017/1
_shelx_space_group_comment
;
The symmetry employed for this shelxl refinement is uniquely defined
by the following loop, which should always be used as a source of
symmetry information in preference to the above space-group names.
They are only intended as comments.
;
_shelx_estimated_absorpt_t_min 0.859
_shelx_estimated_absorpt_t_max 0.919

loop_
_space_group_symop_operation_xyz
'x, y, z'
'x, -y, z+1/2'
'x+1/2, y+1/2, z'
'x+1/2, -y+1/2, z+1/2'

loop_
_atom_site_label
_atom_site_type_symbol
_atom_site_fract_x
_atom_site_fract_y
_atom_site_fract_z
_atom_site_U_iso_or_equiv
_atom_site_adp_type
_atom_site_occupancy
_atom_site_site_symmetry_order
_atom_site_calc_flag
_atom_site_refinement_flags_posn
_atom_site_refinement_flags_adp
_atom_site_refinement_flags_occupancy
_atom_site_disorder_assembly
_atom_site_disorder_group
O1 O 0.52720(8) 0.90024(8) 0.89399(15) 0.0389(3) Uani 1 1 d . . . . .
C1 C 0.33546(9) 0.74482(10) 0.71371(18) 0.0276(3) Uani 1 1 d . . . . .
H1A H 0.320972 0.765618 0.597043 0.033 Uiso 1 1 calc R U . . .
N1 N 0.41538(9) 0.79531(9) 0.83588(16) 0.0312(3) Uani 1 1 d . . . . .
O2 O 0.40962(7) 0.88826(8) 0.63070(14) 0.0357(3) Uani 1 1 d . . . . .
C2 C 0.35301(9) 0.63878(10) 0.72830(18) 0.0265(3) Uani 1 1 d . . . . .
O3 O 0.37742(8) 0.34577(8) 0.74819(15) 0.0376(3) Uani 1 1 d . . . . .
C3 C 0.29408(9) 0.58053(10) 0.59521(18) 0.0269(3) Uani 1 1 d . . . . .
H3A H 0.246715 0.608438 0.497307 0.032 Uiso 1 1 calc R U . . .
O4 O 0.24913(7) 0.42072(7) 0.48339(14) 0.0355(3) Uani 1 1 d . . . . .
C4 C 0.30381(10) 0.48353(10) 0.60426(19) 0.0283(3) Uani 1 1 d . . . . .
C5 C 0.37428(10) 0.44232(10) 0.7495(2) 0.0296(3) Uani 1 1 d . . . . .
C6 C 0.43299(9) 0.49986(12) 0.87958(18) 0.0308(3) Uani 1 1 d . . . . .
H6A H 0.481174 0.472075 0.976377 0.037 Uiso 1 1 calc R U . . .
C7 C 0.42261(9) 0.59848(11) 0.87101(17) 0.0291(3) Uani 1 1 d . . . . .
C8 C 0.48802(11) 0.65802(12) 1.01774(18) 0.0342(3) Uani 1 1 d . . . . .
H8A H 0.546125 0.659107 1.017620 0.041 Uiso 1 1 calc R U . . .
H8B H 0.497669 0.628631 1.125168 0.041 Uiso 1 1 calc R U . . .
C9 C 0.45518(11) 0.75932(12) 1.00925(18) 0.0331(3) Uani 1 1 d . . . . .
H9A H 0.410245 0.761094 1.049420 0.040 Uiso 1 1 calc R U . . .
H9B H 0.505915 0.800280 1.084467 0.040 Uiso 1 1 calc R U . . .
C10 C 0.45654(10) 0.86422(10) 0.79514(18) 0.0283(3) Uani 1 1 d . . . . .
C11 C 0.44797(13) 0.96247(14) 0.5766(2) 0.0454(4) Uani 1 1 d . . . . .
H11A H 0.405389 0.981428 0.460809 0.068 Uiso 1 1 calc R U . . .
H11B H 0.503078 0.939578 0.579749 0.068 Uiso 1 1 calc R U . . .
H11C H 0.461609 1.017036 0.652393 0.068 Uiso 1 1 calc R U . . .
C12 C 0.25406(10) 0.76676(10) 0.7419(2) 0.0321(3) Uani 1 1 d . . . . .
H12A H 0.200522 0.734897 0.652421 0.039 Uiso 1 1 calc R U . . .
H12B H 0.265436 0.740071 0.852220 0.039 Uiso 1 1 calc R U . . .
C13 C 0.23553(10) 0.86826(12) 0.73955(19) 0.0316(3) Uani 1 1 d . . . . .
C14 C 0.21919(10) 0.95115(11) 0.73659(19) 0.0313(3) Uani 1 1 d . . . . .
C15 C 0.19907(10) 1.05052(10) 0.72796(18) 0.0289(3) Uani 1 1 d . . . . .
C16 C 0.23141(12) 1.11251(12) 0.6487(2) 0.0392(4) Uani 1 1 d . . . . .
H16A H 0.266314 1.088689 0.600301 0.047 Uiso 1 1 calc R U . . .
C17 C 0.21289(15) 1.20869(13) 0.6403(3) 0.0471(4) Uani 1 1 d . . . . .
H17A H 0.235255 1.250481 0.586468 0.057 Uiso 1 1 calc R U . . .
C18 C 0.16206(15) 1.24362(12) 0.7099(2) 0.0475(5) Uani 1 1 d . . . . .
H18A H 0.149542 1.309488 0.704253 0.057 Uiso 1 1 calc R U . . .
C19 C 0.12930(15) 1.18290(14) 0.7878(2) 0.0484(5) Uani 1 1 d . . . . .
H19A H 0.094136 1.207212 0.835239 0.058 Uiso 1 1 calc R U . . .
C20 C 0.14743(13) 1.08666(12) 0.7970(2) 0.0386(4) Uani 1 1 d . . . . .
H20A H 0.124595 1.045315 0.850611 0.046 Uiso 1 1 calc R U . . .
C21 C 0.44395(15) 0.30168(12) 0.8977(3) 0.0473(4) Uani 1 1 d . . . . .
H21A H 0.438986 0.232720 0.883822 0.071 Uiso 1 1 calc R U . . .
H21B H 0.435405 0.319924 0.994161 0.071 Uiso 1 1 calc R U . . .
H21C H 0.503293 0.322002 0.918002 0.071 Uiso 1 1 calc R U . . .
C22 C 0.17563(11) 0.46040(11) 0.3375(2) 0.0376(3) Uani 1 1 d . . . . .
H22A H 0.139940 0.409365 0.261258 0.056 Uiso 1 1 calc R U . . .
H22B H 0.198094 0.501832 0.278717 0.056 Uiso 1 1 calc R U . . .
H22C H 0.138345 0.497265 0.372188 0.056 Uiso 1 1 calc R U . . .

loop_
_atom_site_aniso_label
_atom_site_aniso_U_11
_atom_site_aniso_U_22
_atom_site_aniso_U_33
_atom_site_aniso_U_23
_atom_site_aniso_U_13
_atom_site_aniso_U_12
O1 0.0341(5) 0.0382(5) 0.0383(6) -0.0035(5) 0.0125(5) -0.0140(5)
C1 0.0260(7) 0.0251(6) 0.0282(7) -0.0012(5) 0.0099(6) -0.0044(5)
N1 0.0309(6) 0.0303(6) 0.0274(6) -0.0019(5) 0.0098(5) -0.0084(5)
O2 0.0339(6) 0.0319(5) 0.0352(6) 0.0047(4) 0.0114(5) -0.0096(4)
C2 0.0243(6) 0.0261(7) 0.0289(7) 0.0003(5) 0.0124(5) -0.0016(5)
O3 0.0377(6) 0.0251(5) 0.0461(6) 0.0045(4) 0.0169(5) 0.0068(4)
C3 0.0232(6) 0.0266(6) 0.0286(6) 0.0005(5) 0.0104(5) 0.0003(5)
O4 0.0294(5) 0.0242(5) 0.0441(6) -0.0054(4) 0.0105(5) 0.0008(4)
C4 0.0242(6) 0.0273(7) 0.0342(7) -0.0026(6) 0.0146(6) -0.0011(5)
C5 0.0288(7) 0.0253(7) 0.0389(8) 0.0029(6) 0.0195(7) 0.0042(6)
C6 0.0262(7) 0.0336(7) 0.0315(7) 0.0047(6) 0.0129(6) 0.0042(5)
C7 0.0260(7) 0.0331(7) 0.0294(7) 0.0008(5) 0.0143(6) -0.0003(5)
C8 0.0296(7) 0.0389(8) 0.0273(7) 0.0013(6) 0.0081(6) -0.0011(6)
C9 0.0343(7) 0.0353(8) 0.0255(7) -0.0021(6) 0.0109(6) -0.0078(6)
C10 0.0277(7) 0.0246(6) 0.0314(7) -0.0032(5) 0.0132(6) -0.0031(5)
C11 0.0414(8) 0.0413(9) 0.0435(9) 0.0136(7) 0.0122(7) -0.0119(7)
C12 0.0297(7) 0.0244(7) 0.0406(8) 0.0004(6) 0.0156(6) -0.0022(5)
C13 0.0301(7) 0.0278(7) 0.0340(7) -0.0011(5) 0.0130(6) -0.0034(5)
C14 0.0298(7) 0.0299(8) 0.0307(7) -0.0023(5) 0.0118(6) -0.0027(5)
C15 0.0311(7) 0.0258(6) 0.0238(6) -0.0019(5) 0.0083(5) -0.0033(5)
C16 0.0421(9) 0.0333(8) 0.0439(9) -0.0018(7) 0.0220(8) -0.0085(6)
C17 0.0542(11) 0.0323(8) 0.0469(9) 0.0047(7) 0.0177(8) -0.0117(7)
C18 0.0628(12) 0.0257(7) 0.0338(8) -0.0042(6) 0.0068(8) 0.0024(8)
C19 0.0628(12) 0.0455(9) 0.0337(8) -0.0013(7) 0.0205(8) 0.0169(9)
C20 0.0478(9) 0.0394(8) 0.0307(7) 0.0047(6) 0.0205(7) 0.0062(7)
C21 0.0578(11) 0.0360(8) 0.0479(10) 0.0137(7) 0.0249(9) 0.0162(8)
C22 0.0281(7) 0.0322(7) 0.0414(8) -0.0102(7) 0.0075(6) 0.0029(6)

loop_
_atom_type_symbol
_atom_type_description
_atom_type_scat_dispersion_real
_atom_type_scat_dispersion_imag
_atom_type_scat_source
C C 0.0181 0.0091 'International Tables Vol C Tables 4.2.6.8 and 6.1.1.4'
H H 0.0000 0.0000 'International Tables Vol C Tables 4.2.6.8 and 6.1.1.4'
N N 0.0311 0.0180 'International Tables Vol C Tables 4.2.6.8 and 6.1.1.4'
O O 0.0492 0.0322 'International Tables Vol C Tables 4.2.6.8 and 6.1.1.4'

loop_
_geom_angle_atom_site_label_1
_geom_angle_atom_site_label_2
_geom_angle_atom_site_label_3
_geom_angle
_geom_angle_site_symmetry_1
_geom_angle_site_symmetry_3
_geom_angle_publ_flag
N1 C1 C2 109.94(12) . . ?
N1 C1 C12 111.29(12) . . ?
C2 C1 C12 109.64(11) . . ?
N1 C1 H1A 108.6 . . ?
C2 C1 H1A 108.6 . . ?
C12 C1 H1A 108.6 . . ?
C10 N1 C1 124.46(12) . . ?
C10 N1 C9 120.26(12) . . ?
C1 N1 C9 115.00(12) . . ?
C10 O2 C11 115.35(12) . . ?
C7 C2 C3 119.73(13) . . ?
C7 C2 C1 122.01(13) . . ?
C3 C2 C1 118.20(12) . . ?
C5 O3 C21 116.48(13) . . ?
C4 C3 C2 121.04(13) . . ?
C4 C3 H3A 119.5 . . ?
C2 C3 H3A 119.5 . . ?
C4 O4 C22 116.24(11) . . ?
O4 C4 C3 125.53(13) . . ?
O4 C4 C5 115.10(12) . . ?
C3 C4 C5 119.36(13) . . ?
O3 C5 C6 125.38(14) . . ?
O3 C5 C4 115.08(13) . . ?
C6 C5 C4 119.54(13) . . ?
C5 C6 C7 121.08(13) . . ?
C5 C6 H6A 119.5 . . ?
C7 C6 H6A 119.5 . . ?
C2 C7 C6 119.24(13) . . ?
C2 C7 C8 121.83(13) . . ?
C6 C7 C8 118.93(13) . . ?
C7 C8 C9 112.23(13) . . ?
C7 C8 H8A 109.2 . . ?
C9 C8 H8A 109.2 . . ?
C7 C8 H8B 109.2 . . ?
C9 C8 H8B 109.2 . . ?
H8A C8 H8B 107.9 . . ?
N1 C9 C8 110.59(12) . . ?
N1 C9 H9A 109.5 . . ?
C8 C9 H9A 109.5 . . ?
N1 C9 H9B 109.5 . . ?
C8 C9 H9B 109.5 . . ?
H9A C9 H9B 108.1 . . ?
O1 C10 N1 124.43(14) . . ?
O1 C10 O2 124.02(14) . . ?
N1 C10 O2 111.55(12) . . ?
O2 C11 H11A 109.5 . . ?
O2 C11 H11B 109.5 . . ?
H11A C11 H11B 109.5 . . ?
O2 C11 H11C 109.5 . . ?
H11A C11 H11C 109.5 . . ?
H11B C11 H11C 109.5 . . ?
C13 C12 C1 113.28(12) . . ?
C13 C12 H12A 108.9 . . ?
C1 C12 H12A 108.9 . . ?
C13 C12 H12B 108.9 . . ?
C1 C12 H12B 108.9 . . ?
H12A C12 H12B 107.7 . . ?
C14 C13 C12 179.15(15) . . ?
C13 C14 C15 178.32(15) . . ?
C20 C15 C16 118.96(14) . . ?
C20 C15 C14 121.21(14) . . ?
C16 C15 C14 119.83(14) . . ?
C17 C16 C15 120.43(16) . . ?
C17 C16 H16A 119.8 . . ?
C15 C16 H16A 119.8 . . ?
C18 C17 C16 120.04(16) . . ?
C18 C17 H17A 120.0 . . ?
C16 C17 H17A 120.0 . . ?
C19 C18 C17 120.05(15) . . ?
C19 C18 H18A 120.0 . . ?
C17 C18 H18A 120.0 . . ?
C18 C19 C20 120.41(17) . . ?
C18 C19 H19A 119.8 . . ?
C20 C19 H19A 119.8 . . ?
C15 C20 C19 120.11(16) . . ?
C15 C20 H20A 119.9 . . ?
C19 C20 H20A 119.9 . . ?
O3 C21 H21A 109.5 . . ?
O3 C21 H21B 109.5 . . ?
H21A C21 H21B 109.5 . . ?
O3 C21 H21C 109.5 . . ?
H21A C21 H21C 109.5 . . ?
H21B C21 H21C 109.5 . . ?
O4 C22 H22A 109.5 . . ?
O4 C22 H22B 109.5 . . ?
H22A C22 H22B 109.5 . . ?
O4 C22 H22C 109.5 . . ?
H22A C22 H22C 109.5 . . ?
H22B C22 H22C 109.5 . . ?

loop_
_geom_bond_atom_site_label_1
_geom_bond_atom_site_label_2
_geom_bond_distance
_geom_bond_site_symmetry_2
_geom_bond_publ_flag
O1 C10 1.214(2) . ?
C1 N1 1.4627(18) . ?
C1 C2 1.5200(19) . ?
C1 C12 1.554(2) . ?
C1 H1A 1.0000 . ?
N1 C10 1.348(2) . ?
N1 C9 1.4622(19) . ?
O2 C10 1.3457(19) . ?
O2 C11 1.4366(19) . ?
C2 C7 1.387(2) . ?
C2 C3 1.403(2) . ?
O3 C5 1.3645(17) . ?
O3 C21 1.422(2) . ?
C3 C4 1.3773(19) . ?
C3 H3A 0.9500 . ?
O4 C4 1.3667(18) . ?
O4 C22 1.426(2) . ?
C4 C5 1.410(2) . ?
C5 C6 1.382(2) . ?
C6 C7 1.401(2) . ?
C6 H6A 0.9500 . ?
C7 C8 1.511(2) . ?
C8 C9 1.524(2) . ?
C8 H8A 0.9900 . ?
C8 H8B 0.9900 . ?
C9 H9A 0.9900 . ?
C9 H9B 0.9900 . ?
C11 H11A 0.9800 . ?
C11 H11B 0.9800 . ?
C11 H11C 0.9800 . ?
C12 C13 1.465(2) . ?
C12 H12A 0.9900 . ?
C12 H12B 0.9900 . ?
C13 C14 1.200(2) . ?
C14 C15 1.4374(19) . ?
C15 C20 1.393(2) . ?
C15 C16 1.397(2) . ?
C16 C17 1.388(3) . ?
C16 H16A 0.9500 . ?
C17 C18 1.379(3) . ?
C17 H17A 0.9500 . ?
C18 C19 1.382(3) . ?
C18 H18A 0.9500 . ?
C19 C20 1.387(2) . ?
C19 H19A 0.9500 . ?
C20 H20A 0.9500 . ?
C21 H21A 0.9800 . ?
C21 H21B 0.9800 . ?
C21 H21C 0.9800 . ?
C22 H22A 0.9800 . ?
C22 H22B 0.9800 . ?
C22 H22C 0.9800 . ?
